data_7135423
loop_
_publ_author_name
'Nakamura, Shuto'
'Kawaguchi, Soki'
'Nishimura, Yuta'
'Harimoto, Takashi'
'Hasegawa, Jun-Ya'
'Suzuki, Takanori'
'Ishigaki, Yusuke'

_publ_section_title
;
 Nitrogen-centred helical acridiniums with a 6-7-6-6 fused ring skeleton.
;
_journal_issue 14
_journal_name_full 'Chemical communications (Cambridge, England)'
_journal_page_first 4268
_journal_page_last 4271
_journal_paper_doi 10.1039/d5cc06029j
_journal_volume 62
_journal_year 2026
_chemical_formula_moiety 'C25 H15 N O'
_chemical_formula_sum 'C25 H15 N O'
_chemical_formula_weight 345.38
_chemical_name_systematic yi221201-nsmr
_space_group_crystal_system monoclinic
_space_group_IT_number 14
_space_group_name_Hall '-P 2yn'
_space_group_name_H-M_alt 'P 1 21/n 1'
_atom_sites_solution_hydrogens geom
_atom_sites_solution_primary dual
_audit_creation_date 2022-12-01
_audit_creation_method
;
Olex2 1.5
(compiled 2021.08.20 svn.r13c46975 for OlexSys, GUI svn.r6396)
;
_audit_update_record
;
2025-10-17 deposited with the CCDC.	2026-01-22 downloaded from the CCDC.
;
_cell_angle_alpha 90
_cell_angle_beta 101.9520(18)
_cell_angle_gamma 90
_cell_formula_units_Z 4
_cell_length_a 8.95059(16)
_cell_length_b 11.1282(2)
_cell_length_c 17.1740(3)
_cell_measurement_reflns_used 11184
_cell_measurement_temperature 150
_cell_measurement_theta_max 77.0010
_cell_measurement_theta_min 3.9630
_cell_volume 1673.52(5)
_computing_cell_refinement 'CrysAlisPro 1.171.41.113a (Rigaku OD, 2021)'
_computing_data_collection 'CrysAlisPro 1.171.41.113a (Rigaku OD, 2021)'
_computing_data_reduction 'CrysAlisPro 1.171.41.113a (Rigaku OD, 2021)'
_computing_molecular_graphics 'Olex2 1.5 (Dolomanov et al., 2009)'
_computing_publication_material 'Olex2 1.5 (Dolomanov et al., 2009)'
_computing_structure_refinement 'SHELXL 2018/3 (Sheldrick, 2015)'
_computing_structure_solution 'SHELXT 2018/2 (Sheldrick, 2018)'
_diffrn_ambient_temperature 150
_diffrn_detector 'Hybrid Pixel Array Detector'
_diffrn_detector_area_resol_mean 10.0000
_diffrn_detector_type HyPix
_diffrn_measured_fraction_theta_full 1.000
_diffrn_measured_fraction_theta_max 0.956
_diffrn_measurement_details
;
List of Runs (angles in degrees, time in seconds):

  # Type    Start    End  Width  t~exp~   \w     \q     \k     \f   Frames
#--------------------------------------------------------------------------
  1  \w     66.00 106.00   0.50    0.33    --  112.39-115.00  53.00   80
  2  \w    117.00 143.00   0.50    0.33    --  112.39-172.00 -88.00   52
  3  \w     99.00 125.00   0.50    0.33    --  112.39  30.00  90.00   52
  4  \w     25.00  50.00   0.50    0.17    --   42.88-115.00  53.00   50
  5  \w    126.00 171.00   0.50    0.33    --  112.39  30.00  90.00   90
  6  \w     92.00 160.00   0.50    0.33    --  112.39  45.00 150.00  136
  7  \w     63.00 105.00   0.50    0.33    --  112.39 -95.00  90.00   84
  8  \w     39.00  82.00   0.50    0.33    --  112.39 -95.00  60.00   86
  9  \w     58.00  84.00   0.50    0.33    --  112.39 -77.00  60.00   52
 10  \w     39.00  67.00   0.50    0.33    --  112.39 -61.00  90.00   56
 11  \w     44.00  69.00   0.50    0.33    --  112.39 -61.00 -60.00   50
 12  \w     39.00  69.00   0.50    0.33    --  112.39 -61.00-180.00   60
 13  \w    -36.00  25.00   0.50    0.17    --   42.88 -19.00-120.00  122
 14  \w    -37.00  24.00   0.50    0.17    --   42.88 -19.00 120.00  122
 15  \w     85.00 111.00   0.50    0.17    --   42.88 125.00  30.00   52
 16  \w     82.00 110.00   0.50    0.17    --   42.88 125.00   0.00   56
 17  \w     45.00 118.00   0.50    0.17    --   42.88 172.00 -74.00  146
 18  \w     72.00  97.00   0.50    0.33    --  112.39 172.00 -74.00   50
 19  \w     75.00 106.00   0.50    0.17    --   42.88 125.00-180.00   62
 20  \w    -68.00 -33.00   0.50    0.33    -- -106.00  61.00 -30.00   70
 21  \w   -122.00 -36.00   0.50    0.17    --  -42.88 172.00 -74.00  172
 22  \w   -145.00 -53.00   0.50    0.33    -- -106.00 172.00 -74.00  184
 23  \w    -91.00  -6.00   0.50    0.17    --  -42.88 115.00 143.00  170
 24  \w   -109.00 -30.00   0.50    0.33    -- -106.00 115.00 143.00  158
 25  \w    -71.00 -32.00   0.50    0.33    -- -106.00  61.00 120.00   78
 26  \w   -177.00 -87.00   0.50    0.33    -- -106.00 -45.00 -30.00  180
 27  \w   -177.00 -80.00   0.50    0.33    -- -106.00-115.00  53.00  194
 28  \w   -118.00 -45.00   0.50    0.17    --  -42.88-172.00 -88.00  146
;
_diffrn_measurement_device 'four-circle diffractometer'
_diffrn_measurement_device_type 'XtaLAB Synergy, Single source at home/near, HyPix'
_diffrn_measurement_method '\w scans'
_diffrn_orient_matrix_type 'CrysAlisPro convention (1999,Acta A55,543-557)'
_diffrn_orient_matrix_UB_11 0.1035860000
_diffrn_orient_matrix_UB_12 -0.0199809000
_diffrn_orient_matrix_UB_13 0.0825132000
_diffrn_orient_matrix_UB_21 -0.0089382000
_diffrn_orient_matrix_UB_22 0.1350106000
_diffrn_orient_matrix_UB_23 0.0183594000
_diffrn_orient_matrix_UB_31 -0.1419462000
_diffrn_orient_matrix_UB_32 -0.0231217000
_diffrn_orient_matrix_UB_33 0.0355185000
_diffrn_radiation_monochromator mirror
_diffrn_radiation_probe x-ray
_diffrn_radiation_type 'Cu K\a'
_diffrn_radiation_wavelength 1.54184
_diffrn_reflns_av_R_equivalents 0.0225
_diffrn_reflns_av_unetI/netI 0.0175
_diffrn_reflns_Laue_measured_fraction_full 1.000
_diffrn_reflns_Laue_measured_fraction_max 0.956
_diffrn_reflns_limit_h_max 9
_diffrn_reflns_limit_h_min -11
_diffrn_reflns_limit_k_max 13
_diffrn_reflns_limit_k_min -13
_diffrn_reflns_limit_l_max 21
_diffrn_reflns_limit_l_min -21
_diffrn_reflns_number 13560
_diffrn_reflns_point_group_measured_fraction_full 1.000
_diffrn_reflns_point_group_measured_fraction_max 0.956
_diffrn_reflns_theta_full 67.684
_diffrn_reflns_theta_max 77.435
_diffrn_reflns_theta_min 4.766
_diffrn_source 'micro-focus sealed X-ray tube'
_diffrn_source_type 'PhotonJet (Cu) X-ray Source'
_exptl_absorpt_coefficient_mu 0.654
_exptl_absorpt_correction_T_max 1.00000
_exptl_absorpt_correction_T_min 0.24625
_exptl_absorpt_correction_type multi-scan
_exptl_absorpt_process_details
;
CrysAlisPro 1.171.41.113a (Rigaku Oxford Diffraction, 2021)
Empirical absorption correction using spherical harmonics,
implemented in SCALE3 ABSPACK scaling algorithm.
;
_exptl_crystal_colour yellow
_exptl_crystal_colour_primary yellow
_exptl_crystal_density_diffrn 1.371
_exptl_crystal_description block
_exptl_crystal_F_000 720
_exptl_crystal_recrystallization_method 'recrystallized from CH2Cl2/hexane'
_exptl_crystal_size_max 0.4
_exptl_crystal_size_mid 0.2
_exptl_crystal_size_min 0.2
_refine_diff_density_max 0.211
_refine_diff_density_min -0.171
_refine_diff_density_rms 0.037
_refine_ls_extinction_coef 0.0036(3)
_refine_ls_extinction_expression Fc^*^=kFc[1+0.001xFc^2^\l^3^/sin(2\q)]^-1/4^
_refine_ls_extinction_method 'SHELXL-2018/3 (Sheldrick 2018)'
_refine_ls_goodness_of_fit_ref 1.045
_refine_ls_hydrogen_treatment constr
_refine_ls_matrix_type full
_refine_ls_number_parameters 245
_refine_ls_number_reflns 3397
_refine_ls_number_restraints 0
_refine_ls_restrained_S_all 1.045
_refine_ls_R_factor_all 0.0369
_refine_ls_R_factor_gt 0.0355
_refine_ls_shift/su_max 0.000
_refine_ls_shift/su_mean 0.000
_refine_ls_structure_factor_coef Fsqd
_refine_ls_weighting_details 'w=1/[\s^2^(Fo^2^)+(0.0478P)^2^+0.5179P] where P=(Fo^2^+2Fc^2^)/3'
_refine_ls_weighting_scheme calc
_refine_ls_wR_factor_gt 0.0949
_refine_ls_wR_factor_ref 0.0959
_reflns_Friedel_coverage 0.000
_reflns_number_gt 3225
_reflns_number_total 3397
_reflns_threshold_expression 'I > 2\s(I)'
_cod_data_source_file d5cc06029j2.cif
_cod_data_source_block yi221201-nsmr_auto
_cod_original_cell_volume 1673.51(6)
_cod_database_code 7135423
_shelx_shelxl_version_number 2018/3
_chemical_oxdiff_formula 'C26 H15 N O2'
_chemical_oxdiff_usercomment '150 K'
_shelx_space_group_comment
;
The symmetry employed for this shelxl refinement is uniquely defined
by the following loop, which should always be used as a source of
symmetry information in preference to the above space-group names.
They are only intended as comments.
;
_olex2_refinement_description
;
1. Fixed Uiso
 At 1.2 times of:
  All C(H) groups
2.a Aromatic/amide H refined with riding coordinates:
 C21(H21), C24(H24), C22(H22), C23(H23), C18(H18), C15(H15), C3(H3), C12(H12),
 C17(H17), C11(H11), C6(H6), C16(H16), C4(H4), C10(H10), C5(H5)
;
_olex2_submission_original_sample_id yi221201-nsmr
_olex2_submission_special_instructions 'No special instructions were received'
_oxdiff_exptl_absorpt_empirical_details
;
Empirical correction (ABSPACK) includes:
- Absorption correction using spherical harmonics
- Frame scaling
;
_oxdiff_exptl_absorpt_empirical_full_max 3.322
_oxdiff_exptl_absorpt_empirical_full_min 0.700

loop_
_space_group_symop_operation_xyz
'x, y, z'
'-x+1/2, y+1/2, -z+1/2'
'-x, -y, -z'
'x-1/2, -y-1/2, z-1/2'

loop_
_atom_site_label
_atom_site_type_symbol
_atom_site_fract_x
_atom_site_fract_y
_atom_site_fract_z
_atom_site_U_iso_or_equiv
_atom_site_adp_type
_atom_site_occupancy
_atom_site_site_symmetry_order
_atom_site_calc_flag
_atom_site_refinement_flags_posn
_atom_site_refinement_flags_adp
_atom_site_refinement_flags_occupancy
_atom_site_disorder_assembly
_atom_site_disorder_group
N1 N -0.47287(10) -0.20480(8) -0.39528(5) 0.0223(2) Uani 1 1 d . . . . .
O1 O -0.27373(12) -0.21039(10) -0.58926(5) 0.0465(3) Uani 1 1 d . . . . .
C25 C -0.54508(11) -0.29653(9) -0.35589(6) 0.0215(2) Uani 1 1 d . . . . .
C19 C -0.43347(12) -0.20549(10) -0.22281(6) 0.0221(2) Uani 1 1 d . . . . .
C20 C -0.52831(11) -0.29640(10) -0.27345(6) 0.0219(2) Uani 1 1 d . . . . .
C14 C -0.29101(12) -0.16896(10) -0.23698(6) 0.0224(2) Uani 1 1 d . . . . .
C2 C -0.55497(12) -0.16388(9) -0.46913(6) 0.0237(2) Uani 1 1 d . . . . .
C21 C -0.60410(12) -0.38651(10) -0.23914(6) 0.0259(2) Uani 1 1 d . . . . .
H21 H -0.596555 -0.386992 -0.183143 0.031 Uiso 1 1 calc R U . . .
C24 C -0.62875(12) -0.38646(10) -0.40224(6) 0.0255(2) Uani 1 1 d . . . . .
H24 H -0.636625 -0.386564 -0.458265 0.031 Uiso 1 1 calc R U . . .
C22 C -0.68940(12) -0.47444(11) -0.28511(7) 0.0291(3) Uani 1 1 d . . . . .
H22 H -0.740415 -0.534003 -0.260722 0.035 Uiso 1 1 calc R U . . .
C1 C -0.31292(12) -0.21437(9) -0.38332(6) 0.0226(2) Uani 1 1 d . . . . .
C13 C -0.22521(12) -0.21166(10) -0.30499(6) 0.0233(2) Uani 1 1 d . . . . .
C7 C -0.48689(13) -0.15637(10) -0.53550(6) 0.0266(2) Uani 1 1 d . . . . .
C9 C -0.24143(13) -0.22114(10) -0.44880(7) 0.0269(2) Uani 1 1 d . . . . .
C23 C -0.70034(12) -0.47553(11) -0.36706(7) 0.0282(2) Uani 1 1 d . . . . .
H23 H -0.756558 -0.536947 -0.398708 0.034 Uiso 1 1 calc R U . . .
C18 C -0.48258(12) -0.16073(10) -0.15617(6) 0.0261(2) Uani 1 1 d . . . . .
H18 H -0.577433 -0.186984 -0.145635 0.031 Uiso 1 1 calc R U . . .
C15 C -0.20442(13) -0.08636(10) -0.18443(6) 0.0272(2) Uani 1 1 d . . . . .
H15 H -0.108186 -0.060826 -0.193501 0.033 Uiso 1 1 calc R U . . .
C3 C -0.70787(13) -0.12871(11) -0.47619(7) 0.0284(2) Uani 1 1 d . . . . .
H3 H -0.754753 -0.133860 -0.431473 0.034 Uiso 1 1 calc R U . . .
C8 C -0.32986(15) -0.19846(11) -0.52992(7) 0.0308(3) Uani 1 1 d . . . . .
C12 C -0.06852(13) -0.23163(11) -0.29431(7) 0.0292(3) Uani 1 1 d . . . . .
H12 H -0.007980 -0.233431 -0.241893 0.035 Uiso 1 1 calc R U . . .
C17 C -0.39555(14) -0.07895(11) -0.10533(7) 0.0303(3) Uani 1 1 d . . . . .
H17 H -0.431201 -0.048712 -0.060752 0.036 Uiso 1 1 calc R U . . .
C11 C 0.00154(13) -0.24909(11) -0.35906(8) 0.0336(3) Uani 1 1 d . . . . .
H11 H 0.107410 -0.267278 -0.350323 0.040 Uiso 1 1 calc R U . . .
C6 C -0.57282(15) -0.11041(11) -0.60744(7) 0.0328(3) Uani 1 1 d . . . . .
H6 H -0.526334 -0.102348 -0.652128 0.039 Uiso 1 1 calc R U . . .
C16 C -0.25613(14) -0.04137(11) -0.11976(7) 0.0305(3) Uani 1 1 d . . . . .
H16 H -0.196249 0.015186 -0.085286 0.037 Uiso 1 1 calc R U . . .
C4 C -0.78990(14) -0.08681(11) -0.54775(7) 0.0329(3) Uani 1 1 d . . . . .
H4 H -0.893682 -0.064132 -0.552313 0.040 Uiso 1 1 calc R U . . .
C10 C -0.08310(14) -0.23988(11) -0.43542(8) 0.0327(3) Uani 1 1 d . . . . .
H10 H -0.034122 -0.246233 -0.479320 0.039 Uiso 1 1 calc R U . . .
C5 C -0.72175(15) -0.07727(11) -0.61398(7) 0.0345(3) Uani 1 1 d . . . . .
H5 H -0.778889 -0.047912 -0.663152 0.041 Uiso 1 1 calc R U . . .

loop_
_atom_site_aniso_label
_atom_site_aniso_U_11
_atom_site_aniso_U_22
_atom_site_aniso_U_33
_atom_site_aniso_U_23
_atom_site_aniso_U_13
_atom_site_aniso_U_12
N1 0.0222(4) 0.0253(5) 0.0202(4) 0.0017(3) 0.0065(3) -0.0013(3)
O1 0.0599(6) 0.0550(6) 0.0322(5) -0.0010(4) 0.0275(4) 0.0082(5)
C25 0.0184(5) 0.0231(5) 0.0243(5) 0.0023(4) 0.0072(4) 0.0015(4)
C19 0.0215(5) 0.0235(5) 0.0213(5) 0.0033(4) 0.0045(4) 0.0023(4)
C20 0.0175(5) 0.0247(5) 0.0245(5) 0.0019(4) 0.0062(4) 0.0026(4)
C14 0.0216(5) 0.0237(5) 0.0215(5) 0.0046(4) 0.0040(4) 0.0012(4)
C2 0.0287(5) 0.0204(5) 0.0214(5) -0.0004(4) 0.0041(4) -0.0035(4)
C21 0.0218(5) 0.0314(6) 0.0253(5) 0.0050(4) 0.0068(4) 0.0006(4)
C24 0.0235(5) 0.0286(6) 0.0245(5) -0.0009(4) 0.0055(4) 0.0006(4)
C22 0.0227(5) 0.0296(6) 0.0357(6) 0.0069(5) 0.0079(4) -0.0029(4)
C1 0.0235(5) 0.0191(5) 0.0272(5) 0.0005(4) 0.0098(4) -0.0004(4)
C13 0.0222(5) 0.0218(5) 0.0275(5) 0.0031(4) 0.0087(4) -0.0012(4)
C7 0.0373(6) 0.0213(5) 0.0221(5) -0.0026(4) 0.0083(4) -0.0042(4)
C9 0.0318(6) 0.0222(5) 0.0305(6) -0.0014(4) 0.0151(5) -0.0008(4)
C23 0.0230(5) 0.0265(6) 0.0344(6) -0.0017(5) 0.0045(4) -0.0031(4)
C18 0.0250(5) 0.0303(6) 0.0240(5) 0.0028(4) 0.0074(4) 0.0025(4)
C15 0.0260(5) 0.0288(6) 0.0261(5) 0.0051(4) 0.0035(4) -0.0033(4)
C3 0.0285(5) 0.0292(6) 0.0271(5) 0.0015(5) 0.0047(4) -0.0030(5)
C8 0.0428(7) 0.0258(6) 0.0282(6) -0.0025(4) 0.0174(5) -0.0017(5)
C12 0.0238(5) 0.0294(6) 0.0352(6) 0.0055(5) 0.0078(4) 0.0004(4)
C17 0.0369(6) 0.0323(6) 0.0226(5) -0.0012(4) 0.0084(4) 0.0035(5)
C11 0.0238(5) 0.0329(6) 0.0481(7) 0.0047(5) 0.0164(5) 0.0030(5)
C6 0.0511(7) 0.0262(6) 0.0209(5) -0.0024(4) 0.0072(5) -0.0076(5)
C16 0.0371(6) 0.0282(6) 0.0241(5) -0.0007(4) 0.0013(4) -0.0048(5)
C4 0.0318(6) 0.0286(6) 0.0342(6) 0.0025(5) -0.0028(5) -0.0032(5)
C10 0.0338(6) 0.0288(6) 0.0419(7) 0.0006(5) 0.0227(5) 0.0015(5)
C5 0.0475(7) 0.0258(6) 0.0249(6) 0.0024(4) -0.0044(5) -0.0076(5)

loop_
_atom_type_symbol
_atom_type_description
_atom_type_scat_dispersion_real
_atom_type_scat_dispersion_imag
_atom_type_scat_source
C C 0.0181 0.0091 'International Tables Vol C Tables 4.2.6.8 and 6.1.1.4'
H H 0.0000 0.0000 'International Tables Vol C Tables 4.2.6.8 and 6.1.1.4'
N N 0.0311 0.0180 'International Tables Vol C Tables 4.2.6.8 and 6.1.1.4'
O O 0.0492 0.0322 'International Tables Vol C Tables 4.2.6.8 and 6.1.1.4'

loop_
_geom_angle_atom_site_label_1
_geom_angle_atom_site_label_2
_geom_angle_atom_site_label_3
_geom_angle
_geom_angle_site_symmetry_1
_geom_angle_site_symmetry_3
_geom_angle_publ_flag
C2 N1 C25 116.73(8) . . ?
C2 N1 C1 118.87(8) . . ?
C1 N1 C25 114.66(8) . . ?
C20 C25 N1 120.63(9) . . ?
C20 C25 C24 120.84(10) . . ?
C24 C25 N1 118.51(9) . . ?
C14 C19 C20 121.70(9) . . ?
C18 C19 C20 118.96(9) . . ?
C18 C19 C14 119.21(10) . . ?
C25 C20 C19 121.71(9) . . ?
C25 C20 C21 117.73(10) . . ?
C21 C20 C19 120.55(9) . . ?
C19 C14 C13 124.26(10) . . ?
C15 C14 C19 118.53(10) . . ?
C15 C14 C13 117.21(9) . . ?
N1 C2 C3 119.14(9) . . ?
C7 C2 N1 121.31(10) . . ?
C7 C2 C3 119.55(10) . . ?
C20 C21 H21 119.3 . . ?
C22 C21 C20 121.48(10) . . ?
C22 C21 H21 119.3 . . ?
C25 C24 H24 119.8 . . ?
C23 C24 C25 120.41(10) . . ?
C23 C24 H24 119.8 . . ?
C21 C22 H22 120.0 . . ?
C21 C22 C23 119.91(10) . . ?
C23 C22 H22 120.0 . . ?
N1 C1 C13 119.08(9) . . ?
C9 C1 N1 120.32(10) . . ?
C9 C1 C13 120.55(10) . . ?
C1 C13 C14 121.46(9) . . ?
C12 C13 C14 119.86(10) . . ?
C12 C13 C1 117.91(10) . . ?
C2 C7 C8 120.01(10) . . ?
C2 C7 C6 118.96(11) . . ?
C6 C7 C8 121.02(10) . . ?
C1 C9 C8 120.15(10) . . ?
C10 C9 C1 119.23(11) . . ?
C10 C9 C8 120.42(10) . . ?
C24 C23 C22 119.56(11) . . ?
C24 C23 H23 120.2 . . ?
C22 C23 H23 120.2 . . ?
C19 C18 H18 119.4 . . ?
C17 C18 C19 121.24(10) . . ?
C17 C18 H18 119.4 . . ?
C14 C15 H15 119.3 . . ?
C16 C15 C14 121.43(10) . . ?
C16 C15 H15 119.3 . . ?
C2 C3 H3 119.9 . . ?
C4 C3 C2 120.12(11) . . ?
C4 C3 H3 119.9 . . ?
O1 C8 C7 121.98(11) . . ?
O1 C8 C9 122.11(12) . . ?
C7 C8 C9 115.87(9) . . ?
C13 C12 H12 119.3 . . ?
C13 C12 C11 121.47(11) . . ?
C11 C12 H12 119.3 . . ?
C18 C17 H17 120.1 . . ?
C18 C17 C16 119.71(10) . . ?
C16 C17 H17 120.1 . . ?
C12 C11 H11 120.1 . . ?
C10 C11 C12 119.89(10) . . ?
C10 C11 H11 120.1 . . ?
C7 C6 H6 119.4 . . ?
C5 C6 C7 121.10(11) . . ?
C5 C6 H6 119.4 . . ?
C15 C16 C17 119.86(11) . . ?
C15 C16 H16 120.1 . . ?
C17 C16 H16 120.1 . . ?
C3 C4 H4 119.7 . . ?
C3 C4 C5 120.61(12) . . ?
C5 C4 H4 119.7 . . ?
C9 C10 H10 119.8 . . ?
C11 C10 C9 120.34(10) . . ?
C11 C10 H10 119.8 . . ?
C6 C5 C4 119.63(11) . . ?
C6 C5 H5 120.2 . . ?
C4 C5 H5 120.2 . . ?

loop_
_geom_bond_atom_site_label_1
_geom_bond_atom_site_label_2
_geom_bond_distance
_geom_bond_site_symmetry_2
_geom_bond_publ_flag
N1 C25 1.4487(13) . ?
N1 C2 1.4035(13) . ?
N1 C1 1.4076(13) . ?
O1 C8 1.2332(14) . ?
C25 C20 1.3925(14) . ?
C25 C24 1.3961(15) . ?
C19 C20 1.4814(15) . ?
C19 C14 1.4066(14) . ?
C19 C18 1.3999(15) . ?
C20 C21 1.4066(15) . ?
C14 C13 1.4905(14) . ?
C14 C15 1.4037(15) . ?
C2 C7 1.4020(15) . ?
C2 C3 1.4043(16) . ?
C21 H21 0.9500 . ?
C21 C22 1.3835(16) . ?
C24 H24 0.9500 . ?
C24 C23 1.3851(16) . ?
C22 H22 0.9500 . ?
C22 C23 1.3904(17) . ?
C1 C13 1.4105(15) . ?
C1 C9 1.4063(14) . ?
C13 C12 1.3941(15) . ?
C7 C8 1.4656(17) . ?
C7 C6 1.4092(16) . ?
C9 C8 1.4746(17) . ?
C9 C10 1.4035(16) . ?
C23 H23 0.9500 . ?
C18 H18 0.9500 . ?
C18 C17 1.3840(16) . ?
C15 H15 0.9500 . ?
C15 C16 1.3825(16) . ?
C3 H3 0.9500 . ?
C3 C4 1.3760(16) . ?
C12 H12 0.9500 . ?
C12 C11 1.3986(16) . ?
C17 H17 0.9500 . ?
C17 C16 1.3862(17) . ?
C11 H11 0.9500 . ?
C11 C10 1.3758(18) . ?
C6 H6 0.9500 . ?
C6 C5 1.3651(19) . ?
C16 H16 0.9500 . ?
C4 H4 0.9500 . ?
C4 C5 1.4016(18) . ?
C10 H10 0.9500 . ?
C5 H5 0.9500 . ?

loop_
_geom_torsion_atom_site_label_1
_geom_torsion_atom_site_label_2
_geom_torsion_atom_site_label_3
_geom_torsion_atom_site_label_4
_geom_torsion
_geom_torsion_site_symmetry_1
_geom_torsion_site_symmetry_2
_geom_torsion_site_symmetry_3
_geom_torsion_site_symmetry_4
_geom_torsion_publ_flag
N1 C25 C20 C19 -1.71(15) . . . . ?
N1 C25 C20 C21 178.67(9) . . . . ?
N1 C25 C24 C23 -179.64(9) . . . . ?
N1 C2 C7 C8 3.71(16) . . . . ?
N1 C2 C7 C6 -177.64(10) . . . . ?
N1 C2 C3 C4 179.14(10) . . . . ?
N1 C1 C13 C14 -15.48(15) . . . . ?
N1 C1 C13 C12 174.59(10) . . . . ?
N1 C1 C9 C8 10.03(16) . . . . ?
N1 C1 C9 C10 -175.16(10) . . . . ?
C25 N1 C2 C7 -130.85(10) . . . . ?
C25 N1 C2 C3 49.80(14) . . . . ?
C25 N1 C1 C13 -58.17(13) . . . . ?
C25 N1 C1 C9 124.65(10) . . . . ?
C25 C20 C21 C22 1.65(15) . . . . ?
C25 C24 C23 C22 0.48(16) . . . . ?
C19 C20 C21 C22 -177.98(10) . . . . ?
C19 C14 C13 C1 47.04(15) . . . . ?
C19 C14 C13 C12 -143.23(11) . . . . ?
C19 C14 C15 C16 0.22(16) . . . . ?
C19 C18 C17 C16 -0.80(17) . . . . ?
C20 C25 C24 C23 1.83(16) . . . . ?
C20 C19 C14 C13 3.22(16) . . . . ?
C20 C19 C14 C15 -177.22(10) . . . . ?
C20 C19 C18 C17 177.66(10) . . . . ?
C20 C21 C22 C23 0.58(17) . . . . ?
C14 C19 C20 C25 -41.62(15) . . . . ?
C14 C19 C20 C21 137.99(11) . . . . ?
C14 C19 C18 C17 1.75(16) . . . . ?
C14 C13 C12 C11 -167.56(11) . . . . ?
C14 C15 C16 C17 0.74(18) . . . . ?
C2 N1 C25 C20 -143.19(10) . . . . ?
C2 N1 C25 C24 38.28(13) . . . . ?
C2 N1 C1 C13 156.92(10) . . . . ?
C2 N1 C1 C9 -20.27(15) . . . . ?
C2 C7 C8 O1 168.88(11) . . . . ?
C2 C7 C8 C9 -13.38(15) . . . . ?
C2 C7 C6 C5 -2.24(17) . . . . ?
C2 C3 C4 C5 -0.80(18) . . . . ?
C21 C22 C23 C24 -1.66(17) . . . . ?
C24 C25 C20 C19 176.79(9) . . . . ?
C24 C25 C20 C21 -2.83(15) . . . . ?
C1 N1 C25 C20 71.11(12) . . . . ?
C1 N1 C25 C24 -107.42(11) . . . . ?
C1 N1 C2 C7 13.36(15) . . . . ?
C1 N1 C2 C3 -165.99(10) . . . . ?
C1 C13 C12 C11 2.54(17) . . . . ?
C1 C9 C8 O1 -175.65(11) . . . . ?
C1 C9 C8 C7 6.61(16) . . . . ?
C1 C9 C10 C11 -1.30(18) . . . . ?
C13 C14 C15 C16 179.80(10) . . . . ?
C13 C1 C9 C8 -167.12(10) . . . . ?
C13 C1 C9 C10 7.69(16) . . . . ?
C13 C12 C11 C10 3.73(18) . . . . ?
C7 C2 C3 C4 -0.22(17) . . . . ?
C7 C6 C5 C4 1.24(18) . . . . ?
C9 C1 C13 C14 161.70(10) . . . . ?
C9 C1 C13 C12 -8.22(16) . . . . ?
C18 C19 C20 C25 142.58(10) . . . . ?
C18 C19 C20 C21 -37.80(14) . . . . ?
C18 C19 C14 C13 179.01(10) . . . . ?
C18 C19 C14 C15 -1.43(15) . . . . ?
C18 C17 C16 C15 -0.45(18) . . . . ?
C15 C14 C13 C1 -132.52(11) . . . . ?
C15 C14 C13 C12 37.21(15) . . . . ?
C3 C2 C7 C8 -176.94(10) . . . . ?
C3 C2 C7 C6 1.71(16) . . . . ?
C3 C4 C5 C6 0.30(18) . . . . ?
C8 C7 C6 C5 176.39(11) . . . . ?
C8 C9 C10 C11 173.50(11) . . . . ?
C12 C11 C10 C9 -4.34(19) . . . . ?
C6 C7 C8 O1 -9.74(18) . . . . ?
C6 C7 C8 C9 168.00(10) . . . . ?
C10 C9 C8 O1 9.59(18) . . . . ?
C10 C9 C8 C7 -168.14(11) . . . . ?
